data_4318861
loop_
_publ_author_name
'Pavel L. Shutov'
'Sergey S. Karlov'
'Klaus Harms'
'Daniil A. Tyurin'
'Andrei V. Churakov'
'J\"org Lorberth'
'Galina S. Zaitseva'

_publ_section_title
;
 Synthesis and Characterization of the First Azastibatranes and
 Azabismatranes
;
_journal_name_full 'Inorganic Chemistry'
_journal_page_first 6147
_journal_page_last 6152
_journal_paper_doi 10.1021/ic0257423
_journal_volume 41
_journal_year 2002
_chemical_formula_sum 'C15 H39 N4 Sb Si3'
_chemical_formula_weight 481.52
_chemical_name_systematic
; 
 ? 
;
_space_group_IT_number 148
_symmetry_cell_setting rhombohedral
_symmetry_space_group_name_Hall '-R 3'
_symmetry_space_group_name_H-M 'R -3 :H'
_atom_sites_solution_hydrogens geom
_atom_sites_solution_primary direct
_atom_sites_solution_secondary difmap
_audit_creation_method SHELXL-97
_cell_angle_alpha 90.00
_cell_angle_beta 90.00
_cell_angle_gamma 120.00
_cell_formula_units_Z 6
_cell_length_a 16.2434(7)
_cell_length_b 16.2434(7)
_cell_length_c 15.482(1)
_cell_measurement_temperature 193(2)
_cell_volume 3537.6(3)
_computing_cell_refinement 'Stoe Cell'
_computing_data_collection 'Stoe Expose'
_computing_data_reduction 'Stoe Integrate'
_computing_molecular_graphics 'Siemens SHELXTL'
_computing_publication_material 'Siemens SHELXTL'
_computing_structure_refinement 'SHELXL-97 (Sheldrick, 1997)'
_computing_structure_solution 'SHELXS-97 (Sheldrick, 1990)'
_diffrn_ambient_temperature 193(2)
_diffrn_measured_fraction_theta_full 0.997
_diffrn_measured_fraction_theta_max 0.997
_diffrn_measurement_device_type 'Stoe IPDS'
_diffrn_radiation_monochromator graphite
_diffrn_radiation_source 'fine-focus sealed tube'
_diffrn_radiation_type MoK\a
_diffrn_radiation_wavelength 0.71073
_diffrn_reflns_av_R_equivalents 0.0277
_diffrn_reflns_av_sigmaI/netI 0.0102
_diffrn_reflns_limit_h_max 21
_diffrn_reflns_limit_h_min -21
_diffrn_reflns_limit_k_max 21
_diffrn_reflns_limit_k_min -20
_diffrn_reflns_limit_l_max 20
_diffrn_reflns_limit_l_min -20
_diffrn_reflns_number 17246
_diffrn_reflns_theta_full 27.44
_diffrn_reflns_theta_max 27.44
_diffrn_reflns_theta_min 1.96
_exptl_absorpt_coefficient_mu 1.327
_exptl_absorpt_correction_T_max 0.7680
_exptl_absorpt_correction_T_min 0.6056
_exptl_absorpt_correction_type empirical
_exptl_crystal_colour colourless
_exptl_crystal_density_diffrn 1.356
_exptl_crystal_density_method 'not measured'
_exptl_crystal_description Prism
_exptl_crystal_F_000 1500
_exptl_crystal_size_max 0.42
_exptl_crystal_size_mid 0.24
_exptl_crystal_size_min 0.21
_refine_diff_density_max 0.573
_refine_diff_density_min -0.518
_refine_diff_density_rms 0.092
_refine_ls_extinction_coef 0.00117(9)
_refine_ls_extinction_expression Fc^*^=kFc[1+0.001xFc^2^\l^3^/sin(2\q)]^-1/4^
_refine_ls_extinction_method SHELXL
_refine_ls_goodness_of_fit_ref 1.287
_refine_ls_hydrogen_treatment refall
_refine_ls_matrix_type full
_refine_ls_number_parameters 123
_refine_ls_number_reflns 1790
_refine_ls_number_restraints 0
_refine_ls_restrained_S_all 1.287
_refine_ls_R_factor_all 0.0206
_refine_ls_R_factor_gt 0.0176
_refine_ls_shift/su_max 0.000
_refine_ls_shift/su_mean 0.000
_refine_ls_structure_factor_coef Fsqd
_refine_ls_weighting_details 'calc w=1/[\s^2^(Fo^2^)+(0.0131P)^2^+12.6574P] where P=(Fo^2^+2Fc^2^)/3'
_refine_ls_weighting_scheme calc
_refine_ls_wR_factor_gt 0.0451
_refine_ls_wR_factor_ref 0.0598
_reflns_number_gt 1673
_reflns_number_total 1790
_reflns_threshold_expression >2sigma(I)
_cod_data_source_file ic0257423-2_s3.cif
_cod_data_source_block shut06
_cod_depositor_comments
;
The following automatic conversions were performed:

'_symmetry_cell_setting' value 'Rhombohedral' changed to
'rhombohedral' according to the built-in table from CIF Core
dictionary named 'cif_core.dic' version 2.4.1 from 2010-06-29.

Automatic conversion script
Id: cif_fix_values 1646 2011-03-28 12:23:43Z adriana 
;
_cod_original_cell_volume 3537.7(3)
_cod_original_sg_symbol_H-M 'R -3'
_cod_database_code 4318861

loop_
_symmetry_equiv_pos_as_xyz
'x, y, z'
'-y, x-y, z'
'-x+y, -x, z'
'x+2/3, y+1/3, z+1/3'
'-y+2/3, x-y+1/3, z+1/3'
'-x+y+2/3, -x+1/3, z+1/3'
'x+1/3, y+2/3, z+2/3'
'-y+1/3, x-y+2/3, z+2/3'
'-x+y+1/3, -x+2/3, z+2/3'
'-x, -y, -z'
'y, -x+y, -z'
'x-y, x, -z'
'-x+2/3, -y+1/3, -z+1/3'
'y+2/3, -x+y+1/3, -z+1/3'
'x-y+2/3, x+1/3, -z+1/3'
'-x+1/3, -y+2/3, -z+2/3'
'y+1/3, -x+y+2/3, -z+2/3'
'x-y+1/3, x+2/3, -z+2/3'

loop_
_atom_site_label
_atom_site_type_symbol
_atom_site_fract_x
_atom_site_fract_y
_atom_site_fract_z
_atom_site_U_iso_or_equiv
_atom_site_adp_type
_atom_site_occupancy
_atom_site_symmetry_multiplicity
_atom_site_calc_flag
_atom_site_refinement_flags
_atom_site_disorder_assembly
_atom_site_disorder_group
Sb1 Sb 0.0000 0.0000 0.338914(18) 0.02727(11) Uani 1 3 d S . .
Si1 Si 0.22078(5) 0.04320(5) 0.31626(5) 0.03174(17) Uani 1 1 d . . .
N1 N 0.12952(14) 0.05872(15) 0.27867(13) 0.0301(4) Uani 1 1 d . . .
C2 C 0.1476(2) 0.11766(19) 0.20161(18) 0.0356(6) Uani 1 1 d . . .
H2A H 0.125(2) 0.162(2) 0.2093(18) 0.030(7) Uiso 1 1 d . . .
H2B H 0.216(2) 0.157(2) 0.1930(19) 0.040(8) Uiso 1 1 d . . .
C3 C 0.1015(2) 0.0596(2) 0.12076(17) 0.0372(6) Uani 1 1 d . . .
H3A H 0.129(2) 0.019(2) 0.108(2) 0.043(8) Uiso 1 1 d . . .
H3B H 0.117(2) 0.102(2) 0.071(2) 0.042(8) Uiso 1 1 d . . .
N4 N 0.0000 0.0000 0.1323(3) 0.0345(8) Uani 1 3 d S . .
C5 C 0.2656(3) -0.0034(3) 0.2289(2) 0.0488(7) Uani 1 1 d . . .
H5A H 0.220(3) -0.065(3) 0.211(3) 0.066(11) Uiso 1 1 d . . .
H5B H 0.286(3) 0.038(3) 0.179(3) 0.078(13) Uiso 1 1 d . . .
H5C H 0.318(3) -0.007(3) 0.249(3) 0.082(14) Uiso 1 1 d . . .
C6 C 0.1761(3) -0.0431(2) 0.4074(2) 0.0478(7) Uani 1 1 d . . .
H6A H 0.124(3) -0.102(3) 0.391(2) 0.053(10) Uiso 1 1 d . . .
H6B H 0.224(3) -0.057(3) 0.424(3) 0.073(12) Uiso 1 1 d . . .
H6C H 0.158(3) -0.020(3) 0.455(3) 0.064(11) Uiso 1 1 d . . .
C7 C 0.3238(2) 0.1576(2) 0.3535(2) 0.0464(7) Uani 1 1 d . . .
H7A H 0.345(3) 0.207(3) 0.309(3) 0.072(12) Uiso 1 1 d . . .
H7B H 0.309(3) 0.180(3) 0.402(3) 0.062(11) Uiso 1 1 d . . .
H7C H 0.375(3) 0.149(3) 0.368(3) 0.077(13) Uiso 1 1 d . . .

loop_
_atom_site_aniso_label
_atom_site_aniso_U_11
_atom_site_aniso_U_22
_atom_site_aniso_U_33
_atom_site_aniso_U_23
_atom_site_aniso_U_13
_atom_site_aniso_U_12
Sb1 0.02792(12) 0.02792(12) 0.02598(15) 0.000 0.000 0.01396(6)
Si1 0.0284(3) 0.0319(4) 0.0353(4) -0.0001(3) -0.0027(3) 0.0154(3)
N1 0.0261(10) 0.0340(11) 0.0283(10) 0.0049(8) 0.0013(8) 0.0135(8)
C2 0.0336(13) 0.0334(13) 0.0367(13) 0.0079(11) 0.0004(11) 0.0144(11)
C3 0.0362(14) 0.0421(15) 0.0297(13) 0.0082(11) 0.0085(10) 0.0169(12)
N4 0.0336(12) 0.0336(12) 0.0364(19) 0.000 0.000 0.0168(6)
C5 0.0449(17) 0.0548(19) 0.0553(19) -0.0091(16) 0.0005(15) 0.0314(16)
C6 0.0465(17) 0.0443(17) 0.0525(19) 0.0105(14) -0.0041(15) 0.0227(15)
C7 0.0361(15) 0.0451(17) 0.0490(18) -0.0035(14) -0.0059(13) 0.0136(13)

loop_
_atom_type_symbol
_atom_type_description
_atom_type_scat_dispersion_real
_atom_type_scat_dispersion_imag
_atom_type_scat_source
C C 0.0033 0.0016 'International Tables Vol C Tables 4.2.6.8 and 6.1.1.4'
H H 0.0000 0.0000 'International Tables Vol C Tables 4.2.6.8 and 6.1.1.4'
N N 0.0061 0.0033 'International Tables Vol C Tables 4.2.6.8 and 6.1.1.4'
Sb Sb -0.5866 1.5461 'International Tables Vol C Tables 4.2.6.8 and 6.1.1.4'
Si Si 0.0817 0.0704 'International Tables Vol C Tables 4.2.6.8 and 6.1.1.4'

loop_
_geom_angle_atom_site_label_1
_geom_angle_atom_site_label_2
_geom_angle_atom_site_label_3
_geom_angle
_geom_angle_site_symmetry_1
_geom_angle_site_symmetry_3
_geom_angle_publ_flag
N1 Sb1 N1 100.91(7) 2 . ?
N1 Sb1 N1 100.91(7) 2 3 ?
N1 Sb1 N1 100.91(7) . 3 ?
N1 Si1 C6 109.04(13) . . ?
N1 Si1 C7 111.52(14) . . ?
C6 Si1 C7 109.49(16) . . ?
N1 Si1 C5 110.66(14) . . ?
C6 Si1 C5 109.17(18) . . ?
C7 Si1 C5 106.92(17) . . ?
C2 N1 Si1 117.66(17) . . ?
C2 N1 Sb1 119.93(16) . . ?
Si1 N1 Sb1 122.41(11) . . ?
N1 C2 C3 112.9(2) . . ?
N4 C3 C2 111.0(2) . . ?
C3 N4 C3 118.51(8) 2 . ?
C3 N4 C3 118.51(8) 2 3 ?
C3 N4 C3 118.50(8) . 3 ?

loop_
_geom_bond_atom_site_label_1
_geom_bond_atom_site_label_2
_geom_bond_distance
_geom_bond_site_symmetry_2
_geom_bond_publ_flag
Sb1 N1 2.049(2) 2 ?
Sb1 N1 2.049(2) . ?
Sb1 N1 2.049(2) 3 ?
Si1 N1 1.724(2) . ?
Si1 C6 1.862(3) . ?
Si1 C7 1.865(3) . ?
Si1 C5 1.866(3) . ?
N1 C2 1.465(3) . ?
C2 C3 1.520(4) . ?
C3 N4 1.446(3) . ?
N4 C3 1.445(3) 2 ?
N4 C3 1.446(3) 3 ?

loop_
_geom_torsion_atom_site_label_1
_geom_torsion_atom_site_label_2
_geom_torsion_atom_site_label_3
_geom_torsion_atom_site_label_4
_geom_torsion
_geom_torsion_site_symmetry_1
_geom_torsion_site_symmetry_2
_geom_torsion_site_symmetry_3
_geom_torsion_site_symmetry_4
_geom_torsion_publ_flag
C6 Si1 N1 C2 -174.6(2) . . . . ?
C7 Si1 N1 C2 64.3(2) . . . . ?
C5 Si1 N1 C2 -54.5(2) . . . . ?
C6 Si1 N1 Sb1 6.4(2) . . . . ?
C7 Si1 N1 Sb1 -114.60(17) . . . . ?
C5 Si1 N1 Sb1 126.51(17) . . . . ?
N1 Sb1 N1 C2 -11.3(2) 2 . . . ?
N1 Sb1 N1 C2 92.16(15) 3 . . . ?
N1 Sb1 N1 Si1 167.59(13) 2 . . . ?
N1 Sb1 N1 Si1 -88.91(18) 3 . . . ?
Si1 N1 C2 C3 104.2(2) . . . . ?
Sb1 N1 C2 C3 -76.9(3) . . . . ?
N1 C2 C3 N4 57.2(3) . . . . ?
C2 C3 N4 C3 81.4(4) . . . 2 ?
C2 C3 N4 C3 -122.7(3) . . . 3 ?
